data_2200675
loop_
_publ_author_name
'Ch\;eci\'nska, Lilianna'
'Ma\/lecka, Magdalena'
'Olszak, Tomasz A.'
'Kudzin, Zbigniew H.'

_publ_section_title
;
 <i>O,O</i>-Diphenyl 1-(3-phenylthioureido)ethanephosphonate
;
_journal_issue 12
_journal_name_full 'Acta Crystallographica Section E'
_journal_page_first o1216
_journal_page_last o1218
_journal_paper_doi 10.1107/S1600536801019729
_journal_volume 57
_journal_year 2001
_chemical_formula_iupac 'C21 H21 N2 O3 P S'
_chemical_formula_moiety 'C21 H21 N2 O3 P S'
_chemical_formula_sum 'C21 H21 N2 O3 P S'
_chemical_formula_weight 412.43
_chemical_name_systematic
;
O,O-Diphenyl 1-(3-phenylthioureido)ethanephosphonate
;
_space_group_IT_number 2
_symmetry_cell_setting triclinic
_symmetry_space_group_name_Hall '-P 1'
_symmetry_space_group_name_H-M 'P -1'
_audit_creation_method SHELXL
_cell_angle_alpha 98.170(10)
_cell_angle_beta 103.370(10)
_cell_angle_gamma 111.630(10)
_cell_formula_units_Z 2
_cell_length_a 9.7530(10)
_cell_length_b 10.0690(10)
_cell_length_c 12.2550(10)
_cell_measurement_reflns_used 25
_cell_measurement_temperature 293(2)
_cell_measurement_theta_max 30.44
_cell_measurement_theta_min 22.52
_cell_volume 1053.5(2)
_computing_cell_refinement 'MSC/AFC Diffractometer Control Software'
_computing_data_collection
;
MSC/AFC Diffractometer Control Software
(Molecular Structure Corporation, 1989a)
;
_computing_data_reduction 'TEXSAN (Molecular Structure Corporation, 1989b)'
_computing_molecular_graphics
;
ORTEX (McArdle, 1995) and PLUTON92 (Spek, 1992)
;
_computing_publication_material 'PARST97 (Nardelli, 1996)'
_computing_structure_refinement 'SHELXL93 (Sheldrick, 1993)'
_computing_structure_solution 'SHELXS86 (Sheldrick, 1990)'
_diffrn_ambient_temperature 293(2)
_diffrn_measured_fraction_theta_full .955
_diffrn_measured_fraction_theta_max .955
_diffrn_measurement_device 'Rigaku AFC-5S'
_diffrn_measurement_method \w
_diffrn_radiation_monochromator graphite
_diffrn_radiation_source 'fine-focus sealed tube'
_diffrn_radiation_type CuK\a
_diffrn_radiation_wavelength 1.54178
_diffrn_reflns_av_R_equivalents .0137
_diffrn_reflns_av_sigmaI/netI .0506
_diffrn_reflns_limit_h_max 11
_diffrn_reflns_limit_h_min -12
_diffrn_reflns_limit_k_max 12
_diffrn_reflns_limit_k_min 0
_diffrn_reflns_limit_l_max 15
_diffrn_reflns_limit_l_min -15
_diffrn_reflns_number 4248
_diffrn_reflns_theta_full 72.58
_diffrn_reflns_theta_max 72.58
_diffrn_reflns_theta_min 3.83
_diffrn_standards_decay_% <2
_diffrn_standards_interval_count 150
_diffrn_standards_number 3
_exptl_absorpt_coefficient_mu 2.280
_exptl_absorpt_correction_T_max .61853
_exptl_absorpt_correction_T_min .35605
_exptl_absorpt_correction_type analytical
_exptl_absorpt_process_details '(de Meulenaer & Tompa, 1965)'
_exptl_crystal_colour colourless
_exptl_crystal_density_diffrn 1.300
_exptl_crystal_density_meas 1.294
_exptl_crystal_density_method 'flotation in xylene, bromobenzene, heptane & toluene'
_exptl_crystal_description prism
_exptl_crystal_F_000 432
_exptl_crystal_size_max .5
_exptl_crystal_size_mid .3
_exptl_crystal_size_min .3
_refine_diff_density_max .369
_refine_diff_density_min -.511
_refine_ls_extinction_coef .0125(10)
_refine_ls_extinction_method SHELXL
_refine_ls_goodness_of_fit_ref 1.041
_refine_ls_hydrogen_treatment mixed
_refine_ls_matrix_type full
_refine_ls_number_parameters 267
_refine_ls_number_reflns 3995
_refine_ls_number_restraints 0
_refine_ls_restrained_S_all .885
_refine_ls_R_factor_all .0779
_refine_ls_R_factor_gt .0510
_refine_ls_shift/su_max .001
_refine_ls_shift/su_mean .000
_refine_ls_structure_factor_coef Fsqd
_refine_ls_weighting_details 'calc w = 1/[\s^2^(Fo^2^)+(0.0837P)^2^] where P = (Fo^2^+2Fc^2^)/3'
_refine_ls_weighting_scheme calc
_refine_ls_wR_factor_ref .1301
_reflns_number_gt 2609
_reflns_number_total 3996
_reflns_threshold_expression >2sigma(I)
_cod_data_source_file cv6077.cif
_cod_data_source_block I
_cod_depositor_comments
;
The following automatic conversions were performed:
'_symmetry_cell_setting' value 'Triclinic' changed to 'triclinic'
according to '/home/saulius/struct/CIF-dictionaries/cif_core.dic'
dictionary named 'cif_core.dic' version 2.4.1 from 2010-06-29.

Automatic conversion script
Id: cif_fix_enum 1527 2010-12-29 10:47:43Z saulius 

The following automatic conversions were performed:

'_symmetry_cell_setting' value 'Triclinic' changed to 'triclinic'
according to /home/saulius/struct/CIF-dictionaries/cif_core.dic
dictionary named 'cif_core.dic' version 2.4.1 from 2010-06-29.

Automatic conversion script
Id: cif_fix_values 1715 2011-07-08 13:25:40Z adriana 
;
_cod_database_code 2200675

loop_
_symmetry_equiv_pos_as_xyz
'x, y, z'
'-x, -y, -z'

loop_
_atom_site_aniso_label
_atom_site_aniso_U_11
_atom_site_aniso_U_22
_atom_site_aniso_U_33
_atom_site_aniso_U_12
_atom_site_aniso_U_13
_atom_site_aniso_U_23
S1 .0710(4) .0543(4) .0614(4) .0187(3) .0255(3) .0050(3)
C1 .0541(14) .0540(14) .0481(12) .0229(11) .0192(11) .0121(10)
N1 .0731(14) .0531(13) .0630(13) .0234(11) .0355(11) .0117(10)
N2 .0683(14) .0491(13) .0615(12) .0196(11) .0338(11) .0116(10)
C2 .0602(15) .0553(15) .0623(15) .0223(12) .0296(12) .0174(12)
C3 .072(2) .098(2) .092(2) .043(2) .034(2) .036(2)
P1 .0602(4) .0488(4) .0612(4) .0188(3) .0292(3) .0133(3)
O1 .0794(12) .0465(10) .0714(11) .0192(9) .0378(10) .0082(8)
O2 .0626(11) .0607(10) .0605(10) .0146(9) .0272(8) .0165(8)
O3 .0588(10) .0545(10) .0825(12) .0224(8) .0237(9) .0167(9)
C11 .0581(14) .0539(14) .0489(13) .0163(12) .0208(11) .0088(11)
C12 .071(2) .061(2) .0627(15) .0260(13) .0276(13) .0128(12)
C13 .075(2) .075(2) .074(2) .026(2) .035(2) .0070(15)
C14 .092(2) .092(2) .068(2) .027(2) .046(2) .011(2)
C15 .106(3) .087(2) .077(2) .034(2) .050(2) .034(2)
C16 .083(2) .069(2) .068(2) .030(2) .036(2) .0236(14)
C21 .0601(15) .0523(14) .0593(14) .0188(11) .0261(12) .0194(11)
C22 .064(2) .071(2) .070(2) .0274(14) .0250(14) .0261(14)
C23 .084(2) .087(2) .086(2) .036(2) .047(2) .026(2)
C24 .104(3) .079(2) .065(2) .031(2) .036(2) .025(2)
C25 .091(2) .078(2) .068(2) .029(2) .015(2) .029(2)
C26 .064(2) .072(2) .079(2) .0282(14) .0237(15) .0299(15)
C31 .0562(15) .059(2) .066(2) .0238(12) .0187(12) .0215(12)
C32 .077(2) .084(2) .066(2) .027(2) .0115(15) .016(2)
C33 .071(2) .090(3) .102(3) .019(2) -.005(2) .026(2)
C34 .059(2) .111(3) .148(4) .033(2) .015(2) .068(3)
C35 .081(2) .139(3) .121(3) .068(2) .053(2) .065(3)
C36 .068(2) .093(2) .074(2) .047(2) .0233(15) .025(2)

loop_
_atom_site_label
_atom_site_fract_x
_atom_site_fract_y
_atom_site_fract_z
_atom_site_U_iso_or_equiv
_atom_site_thermal_displace_type
_atom_site_calc_flag
_atom_site_refinement_flags
_atom_site_occupancy
_atom_site_disorder_group
_atom_site_type_symbol
S1 .37994(8) .06954(7) .19273(6) .0646(2) Uani d . 1 . S
C1 .4535(3) .2475(3) .2626(2) .0514(6) Uani d . 1 . C
N1 .5642(3) .3582(3) .2393(2) .0616(6) Uani d . 1 . N
H1 .574(3) .447(3) .274(2) .069(8) Uiso d . 1 . H
N2 .4071(3) .2969(3) .3492(2) .0588(6) Uani d . 1 . N
H2 .444(3) .390(3) .373(2) .062(8) Uiso d . 1 . H
C2 .2823(3) .2059(3) .3875(2) .0575(6) Uani d . 1 . C
H201 .262(3) .099(3) .345(2) .058(7) Uiso d . 1 . H
C3 .1441(3) .2447(4) .3585(3) .0814(9) Uani d . 1 . C
H301 .0645(11) .1837(17) .3860(18) .122 Uiso calc R 1 . H
H302 .1048(16) .228(2) .2761(3) .122 Uiso calc R 1 . H
H303 .1756(7) .3466(7) .3951(16) .122 Uiso calc R 1 . H
P1 .36202(8) .23343(7) .54149(6) .0561(2) Uani d . 1 . P
O1 .4222(2) .3870(2) .6077(2) .0660(5) Uani d . 1 . O
O2 .2247(2) .1198(2) .57135(14) .0631(5) Uani d . 1 . O
O3 .4843(2) .1648(2) .5597(2) .0653(5) Uani d . 1 . O
C11 .6430(3) .3498(3) .1567(2) .0555(6) Uani d . 1 . C
C12 .7014(3) .2458(3) .1408(2) .0642(7) Uani d . 1 . C
H12 .6874(3) .1756(3) .1839(2) .077 Uiso calc R 1 . H
C13 .7802(3) .2454(3) .0616(3) .0751(8) Uani d . 1 . C
H13 .8179(3) .1738(3) .0503(3) .090 Uiso calc R 1 . H
C14 .8040(4) .3496(4) -.0014(3) .0841(10) Uani d . 1 . C
H14 .8567(4) .3481(4) -.0555(3) .101 Uiso calc R 1 . H
C15 .7500(4) .4552(4) .0158(3) .0863(10) Uani d . 1 . C
H15 .7678(4) .5271(4) -.0256(3) .104 Uiso calc R 1 . H
C16 .6685(3) .4563(3) .0948(2) .0708(8) Uani d . 1 . C
H16 .6313(3) .5283(3) .1059(2) .085 Uiso calc R 1 . H
C21 .2160(3) .1294(3) .6864(2) .0566(6) Uani d . 1 . C
C22 .0865(3) .1380(3) .7057(2) .0669(7) Uani d . 1 . C
H22 .0104(3) .1418(3) .6460(2) .080 Uiso calc R 1 . H
C23 .0702(4) .1411(4) .8150(3) .0809(9) Uani d . 1 . C
H23 -.0166(4) .1480(4) .8298(3) .097 Uiso calc R 1 . H
C24 .1840(4) .1339(4) .9022(3) .0825(9) Uani d . 1 . C
H24 .1736(4) .1354(4) .9758(3) .099 Uiso calc R 1 . H
C25 .3115(4) .1244(3) .8804(3) .0818(9) Uani d . 1 . C
H25 .3875(4) .1201(3) .9399(3) .098 Uiso calc R 1 . H
C26 .3302(3) .1212(3) .7718(3) .0698(7) Uani d . 1 . C
H26 .4167(3) .1138(3) .7569(3) .084 Uiso calc R 1 . H
C31 .6437(3) .2453(3) .5773(2) .0596(6) Uani d . 1 . C
C32 .7361(4) .3422(4) .6820(3) .0803(9) Uani d . 1 . C
H32 .6941(4) .3573(4) .7410(3) .096 Uiso calc R 1 . H
C33 .8916(4) .4164(4) .6986(3) .0980(11) Uani d . 1 . C
H33 .9560(4) .4813(4) .7698(3) .118 Uiso calc R 1 . H
C34 .9525(4) .3957(5) .6110(4) .1060(13) Uani d . 1 . C
H34 1.0577(4) .4480(5) .6220(4) .127 Uiso calc R 1 . H
C35 .8579(4) .2975(5) .5071(4) .0991(12) Uani d . 1 . C
H35 .8989(4) .2832(5) .4474(4) .119 Uiso calc R 1 . H
C36 .7016(3) .2196(4) .4906(3) .0734(8) Uani d . 1 . C
H36 .6375(3) .1507(4) .4210(3) .088 Uiso calc R 1 . H

loop_
_atom_type_symbol
_atom_type_description
_atom_type_scat_dispersion_real
_atom_type_scat_dispersion_imag
_atom_type_scat_source
C C .0181 .0091 'International Tables Vol C Tables 4.2.6.8 and 6.1.1.4'
H H .0000 .0000 'International Tables Vol C Tables 4.2.6.8 and 6.1.1.4'
N N .0311 .0180 'International Tables Vol C Tables 4.2.6.8 and 6.1.1.4'
O O .0492 .0322 'International Tables Vol C Tables 4.2.6.8 and 6.1.1.4'
P P .2955 .4335 'International Tables Vol C Tables 4.2.6.8 and 6.1.1.4'
S S .3331 .5567 'International Tables Vol C Tables 4.2.6.8 and 6.1.1.4'

loop_
_geom_angle_atom_site_label_1
_geom_angle_atom_site_label_2
_geom_angle_atom_site_label_3
_geom_angle
_geom_angle_publ_flag
N2 C1 N1 112.3(2) yes
N2 C1 S1 123.0(2) yes
N1 C1 S1 124.7(2) yes
C1 N1 C11 128.9(2) yes
C1 N1 H1 111.8(17) no
C11 N1 H1 118.4(17) no
C1 N2 C2 124.8(2) yes
C1 N2 H2 115.3(17) no
C2 N2 H2 118.9(17) no
N2 C2 C3 111.6(2) yes
N2 C2 P1 106.6(2) yes
C3 C2 P1 111.9(2) yes
N2 C2 H201 101.8(13) no
C3 C2 H201 114.9(13) no
P1 C2 H201 109.3(13) no
C2 C3 H301 109.5 no
C2 C3 H302 109.5 no
H301 C3 H302 109.5 no
C2 C3 H303 109.5 no
H301 C3 H303 109.5 no
H302 C3 H303 109.5 no
O1 P1 O2 115.69(10) yes
O1 P1 O3 114.08(11) yes
O2 P1 O3 102.22(10) yes
O1 P1 C2 113.74(12) yes
O2 P1 C2 102.43(11) yes
O3 P1 C2 107.37(11) yes
C21 O2 P1 122.5(2) no
C31 O3 P1 123.9(2) no
C12 C11 C16 119.5(2) no
C12 C11 N1 122.7(2) no
C16 C11 N1 117.7(2) no
C13 C12 C11 120.1(3) no
C13 C12 H12 119.95 no
C11 C12 H12 119.95 no
C12 C13 C14 120.6(3) no
C12 C13 H13 119.7 no
C14 C13 H13 119.7 no
C15 C14 C13 119.6(3) no
C15 C14 H14 120.2 no
C13 C14 H14 120.2 no
C14 C15 C16 120.5(3) no
C14 C15 H15 119.8 no
C16 C15 H15 119.8 no
C11 C16 C15 119.6(3) no
C11 C16 H16 120.2 no
C15 C16 H16 120.2 no
C22 C21 C26 122.3(2) no
C22 C21 O2 117.3(2) no
C26 C21 O2 120.4(2) no
C21 C22 C23 119.2(3) no
C21 C22 H22 120.4 no
C23 C22 H22 120.4 no
C24 C23 C22 119.4(3) no
C24 C23 H23 120.3 no
C22 C23 H23 120.3 no
C25 C24 C23 120.2(3) no
C25 C24 H24 119.9 no
C23 C24 H24 119.9 no
C24 C25 C26 121.3(3) no
C24 C25 H25 119.3 no
C26 C25 H25 119.3 no
C21 C26 C25 117.6(3) no
C21 C26 H26 121.2 no
C25 C26 H26 121.2 no
C36 C31 C32 121.9(3) no
C36 C31 O3 118.4(3) no
C32 C31 O3 119.7(2) no
C31 C32 C33 118.9(3) no
C31 C32 H32 120.6 no
C33 C32 H32 120.6 no
C34 C33 C32 120.4(4) no
C34 C33 H33 119.8 no
C32 C33 H33 119.8 no
C33 C34 C35 119.7(3) no
C33 C34 H34 120.2 no
C35 C34 H34 120.2 no
C34 C35 C36 120.3(4) no
C34 C35 H35 119.9 no
C36 C35 H35 119.9 no
C31 C36 C35 118.8(3) no
C31 C36 H36 120.6 no
C35 C36 H36 120.6 no

loop_
_geom_bond_atom_site_label_1
_geom_bond_atom_site_label_2
_geom_bond_site_symmetry_2
_geom_bond_distance
_geom_bond_publ_flag
S1 C1 . 1.671(2) yes
C1 N2 . 1.347(3) yes
C1 N1 . 1.355(3) yes
N1 C11 . 1.416(3) yes
N1 H1 . .90(3) no
N2 C2 . 1.451(3) yes
N2 H2 . .85(3) no
C2 C3 . 1.517(4) yes
C2 P1 . 1.805(3) yes
C2 H201 . 1.05(2) no
C3 H301 . .96 no
C3 H302 . .96 no
C3 H303 . .96 no
P1 O1 . 1.465(2) yes
P1 O2 . 1.566(2) yes
P1 O3 . 1.574(2) yes
O2 C21 . 1.423(3) yes
O3 C31 . 1.410(3) yes
C11 C12 . 1.375(4) no
C11 C16 . 1.382(4) no
C12 C13 . 1.372(3) no
C12 H12 . .93 no
C13 C14 . 1.373(5) no
C13 H13 . .93 no
C14 C15 . 1.360(5) no
C14 H14 . .93 no
C15 C16 . 1.388(4) no
C15 H15 . .93 no
C16 H16 . .93 no
C21 C22 . 1.368(4) no
C21 C26 . 1.377(4) no
C22 C23 . 1.383(4) no
C22 H22 . .93 no
C23 C24 . 1.383(5) no
C23 H23 . .93 no
C24 C25 . 1.364(4) no
C24 H24 . .93 no
C25 C26 . 1.382(4) no
C25 H25 . .93 no
C26 H26 . .93 no
C31 C36 . 1.349(4) no
C31 C32 . 1.368(4) no
C32 C33 . 1.370(4) no
C32 H32 . .93 no
C33 C34 . 1.367(5) no
C33 H33 . .93 no
C34 C35 . 1.371(6) no
C34 H34 . .93 no
C35 C36 . 1.382(4) no
C35 H35 . .93 no
C36 H36 . .93 no

loop_
_geom_hbond_atom_site_label_D
_geom_hbond_atom_site_label_H
_geom_hbond_atom_site_label_A
_geom_hbond_site_symmetry_A
_geom_hbond_distance_DH
_geom_hbond_distance_HA
_geom_hbond_distance_DA
_geom_hbond_angle_DHA
_geom_hbond_publ_flag
N1 H1 O1 2_666 .90(3) 2.03(3) 2.896(3) 161(3) yes
N2 H2 O1 2_666 .85(3) 2.08(3) 2.897(3) 160(3) yes

loop_
_geom_torsion_atom_site_label_1
_geom_torsion_atom_site_label_2
_geom_torsion_atom_site_label_3
_geom_torsion_atom_site_label_4
_geom_torsion
_geom_torsion_publ_flag
N2 C1 N1 C11 178.6(3) no
S1 C1 N1 C11 -1.8(4) yes
N1 C1 N2 C2 175.2(2) no
S1 C1 N2 C2 -4.4(4) no
C1 N2 C2 C3 -111.4(3) no
C1 N2 C2 P1 126.2(2) no
N2 C2 P1 O1 59.9(2) no
C3 C2 P1 O1 -62.3(2) no
N2 C2 P1 O2 -174.5(2) no
C3 C2 P1 O2 63.2(2) no
N2 C2 P1 O3 -67.3(2) no
C3 C2 P1 O3 170.5(2) no
O1 P1 O2 C21 -37.3(2) no
O3 P1 O2 C21 87.2(2) no
C2 P1 O2 C21 -161.6(2) no
O1 P1 O3 C31 -34.7(2) no
O2 P1 O3 C31 -160.3(2) no
C2 P1 O3 C31 92.3(2) no
C1 N1 C11 C12 -44.5(4) yes
C1 N1 C11 C16 139.0(3) no
C16 C11 C12 C13 -1.9(4) no
N1 C11 C12 C13 -178.3(3) no
C11 C12 C13 C14 1.0(4) no
C12 C13 C14 C15 .6(5) no
C13 C14 C15 C16 -1.3(5) no
C12 C11 C16 C15 1.2(4) no
N1 C11 C16 C15 177.8(3) no
C14 C15 C16 C11 .4(5) no
P1 O2 C21 C22 123.0(2) no
P1 O2 C21 C26 -60.7(3) no
C26 C21 C22 C23 1.0(4) no
O2 C21 C22 C23 177.2(2) no
C21 C22 C23 C24 -.6(5) no
C22 C23 C24 C25 .3(5) no
C23 C24 C25 C26 -.3(5) no
C22 C21 C26 C25 -1.0(4) no
O2 C21 C26 C25 -177.1(2) no
C24 C25 C26 C21 .6(5) no
P1 O3 C31 C36 -107.9(3) no
P1 O3 C31 C32 74.6(3) no
C36 C31 C32 C33 .8(5) no
O3 C31 C32 C33 178.2(3) no
C31 C32 C33 C34 1.1(6) no
C32 C33 C34 C35 -1.5(6) no
C33 C34 C35 C36 .0(6) no
C32 C31 C36 C35 -2.3(5) no
O3 C31 C36 C35 -179.7(3) no
C34 C35 C36 C31 1.9(5) no

loop_
_cod_related_entry_id
_cod_related_entry_database
_cod_related_entry_code
1 ChemSpider 10454733
